data_4333005
loop_
_publ_author_name
'Fei, Zhaofu'
'Kuang, Daibin'
'Zhao, Dongbin'
'Klein, Cedric'
'Ang, Wee Han'
'Zakeeruddin, Shaik M.'
'Gr\"atzel, Michael'
'Dyson, Paul J.'

_publ_section_title
;
 A Supercooled Imidazolium Iodide Ionic Liquid as a Low-Viscosity
 Electrolyte for Dye-Sensitized Solar Cells
;
_journal_issue 26
_journal_name_full 'Inorganic Chemistry'
_journal_page_first 10407
_journal_page_last 10409
_journal_paper_doi 10.1021/ic061232n
_journal_volume 45
_journal_year 2006
_chemical_formula_moiety 'C9 H15 N2, I'
_chemical_formula_sum 'C9 H15 I N2'
_chemical_formula_weight 278.13
_chemical_name_systematic
; 
 ? 
;
_space_group_IT_number 2
_symmetry_cell_setting triclinic
_symmetry_space_group_name_Hall '-P 1'
_symmetry_space_group_name_H-M 'P -1'
_atom_sites_solution_hydrogens geom
_atom_sites_solution_primary direct
_atom_sites_solution_secondary difmap
_audit_creation_method SHELXL-97
_cell_angle_alpha 72.026(9)
_cell_angle_beta 73.529(8)
_cell_angle_gamma 82.548(7)
_cell_formula_units_Z 4
_cell_length_a 9.3702(8)
_cell_length_b 11.1295(10)
_cell_length_c 12.3296(13)
_cell_measurement_reflns_used 5588
_cell_measurement_temperature 140(2)
_cell_measurement_theta_max 28.7556
_cell_measurement_theta_min 2.3287
_cell_volume 1171.6(2)
_computing_cell_refinement 'Oxford Diffraction CrysAlis RED'
_computing_data_collection 'Oxford Diffraction CrysAlis CCD'
_computing_data_reduction 'Oxford Diffraction CrysAlis RED'
_computing_molecular_graphics 'Crystal Impact DIAMOND'
_computing_publication_material 'Bruker SHELXTL'
_computing_structure_refinement 'SHELXL-97 (Sheldrick, 1997)'
_computing_structure_solution 'SiR92 (Altomare et al, 1993)'
_diffrn_ambient_temperature 140(2)
_diffrn_measured_fraction_theta_full 0.875
_diffrn_measured_fraction_theta_max 0.875
_diffrn_measurement_device_type 'Oxford Diffraction KM4/Sapphire CCD'
_diffrn_measurement_method 'phi and omega scans'
_diffrn_radiation_monochromator graphite
_diffrn_radiation_source 'sealed tube'
_diffrn_radiation_type MoK\a
_diffrn_radiation_wavelength 0.71073
_diffrn_reflns_av_R_equivalents 0.0417
_diffrn_reflns_av_sigmaI/netI 0.0375
_diffrn_reflns_limit_h_max 11
_diffrn_reflns_limit_h_min -11
_diffrn_reflns_limit_k_max 13
_diffrn_reflns_limit_k_min -12
_diffrn_reflns_limit_l_max 14
_diffrn_reflns_limit_l_min -14
_diffrn_reflns_number 6904
_diffrn_reflns_theta_full 25.03
_diffrn_reflns_theta_max 25.03
_diffrn_reflns_theta_min 3.24
_exptl_absorpt_coefficient_mu 2.691
_exptl_absorpt_correction_T_max 0.7950
_exptl_absorpt_correction_T_min 0.4000
_exptl_absorpt_correction_type refdelf
_exptl_absorpt_process_details
;
(See: Walker, N. & Stuart, D. (1983) Acta Cryst. A39, 158-166)
;
_exptl_crystal_colour colourless
_exptl_crystal_density_diffrn 1.577
_exptl_crystal_density_method 'not measured'
_exptl_crystal_description prismatic
_exptl_crystal_F_000 544
_exptl_crystal_size_max 0.24
_exptl_crystal_size_mid 0.22
_exptl_crystal_size_min 0.20
_refine_diff_density_max 0.874
_refine_diff_density_min -0.972
_refine_diff_density_rms 0.105
_refine_ls_extinction_method none
_refine_ls_goodness_of_fit_ref 1.013
_refine_ls_hydrogen_treatment constr
_refine_ls_matrix_type full
_refine_ls_number_parameters 239
_refine_ls_number_reflns 3624
_refine_ls_number_restraints 0
_refine_ls_restrained_S_all 1.013
_refine_ls_R_factor_all 0.0361
_refine_ls_R_factor_gt 0.0316
_refine_ls_shift/su_max 0.000
_refine_ls_shift/su_mean 0.000
_refine_ls_structure_factor_coef Fsqd
_refine_ls_weighting_details 'calc w=1/[\s^2^(Fo^2^)+(0.0628P)^2^+0.0000P] where P=(Fo^2^+2Fc^2^)/3'
_refine_ls_weighting_scheme calc
_refine_ls_wR_factor_gt 0.0866
_refine_ls_wR_factor_ref 0.0897
_reflns_number_gt 3133
_reflns_number_total 3624
_reflns_threshold_expression >2sigma(I)
_cod_data_source_file ic061232nsup1.cif
_cod_data_source_block 3a_pd354
_cod_original_cell_volume 1171.60(19)
_cod_original_sg_symbol_H-M P-1
_cod_database_code 4333005

loop_
_symmetry_equiv_pos_as_xyz
'x, y, z'
'-x, -y, -z'

loop_
_atom_site_label
_atom_site_type_symbol
_atom_site_fract_x
_atom_site_fract_y
_atom_site_fract_z
_atom_site_U_iso_or_equiv
_atom_site_adp_type
_atom_site_occupancy
_atom_site_symmetry_multiplicity
_atom_site_calc_flag
_atom_site_refinement_flags
_atom_site_disorder_assembly
_atom_site_disorder_group
I2 I 0.20185(3) 0.25995(3) 0.61924(2) 0.03517(12) Uani 1 1 d . . .
N1 N 0.9155(4) 0.4346(3) 0.8800(3) 0.0328(8) Uani 1 1 d . . .
N2 N 0.8172(4) 0.2531(3) 0.9409(3) 0.0298(8) Uani 1 1 d . . .
N3 N 0.5806(4) 0.4073(3) 0.6561(3) 0.0312(8) Uani 1 1 d . . .
N4 N 0.6648(4) 0.2133(4) 0.6980(3) 0.0348(8) Uani 1 1 d . A .
C1 C 0.9445(4) 0.3110(4) 0.9003(3) 0.0308(9) Uani 1 1 d . . .
H1 H 1.0411 0.2706 0.8877 0.037 Uiso 1 1 calc R . .
C2 C 0.7618(5) 0.4566(5) 0.9073(4) 0.0404(11) Uani 1 1 d . . .
H2 H 0.7097 0.5366 0.9003 0.049 Uiso 1 1 calc R . .
C3 C 0.7004(5) 0.3421(4) 0.9458(4) 0.0396(10) Uani 1 1 d . . .
H3 H 0.5971 0.3264 0.9712 0.048 Uiso 1 1 calc R . .
C4 C 1.0258(5) 0.5327(5) 0.8304(4) 0.0501(12) Uani 1 1 d . . .
H4A H 1.1255 0.4934 0.8358 0.060 Uiso 1 1 calc R . .
H4B H 1.0004 0.5943 0.8770 0.060 Uiso 1 1 calc R . .
C5 C 1.0301(7) 0.6005(5) 0.7037(4) 0.0668(18) Uani 1 1 d . . .
H5 H 1.0830 0.5608 0.6449 0.080 Uiso 1 1 calc R . .
C6 C 0.9646(7) 0.7112(6) 0.6706(4) 0.0747(19) Uani 1 1 d . . .
H6A H 0.9110 0.7528 0.7277 0.090 Uiso 1 1 calc R . .
H6B H 0.9705 0.7504 0.5893 0.090 Uiso 1 1 calc R . .
C7 C 0.8014(6) 0.1154(4) 0.9823(4) 0.0460(12) Uani 1 1 d . . .
H7A H 0.8944 0.0736 0.9457 0.055 Uiso 1 1 calc R . .
H7B H 0.7194 0.0948 0.9560 0.055 Uiso 1 1 calc R . .
C8 C 0.7698(8) 0.0640(5) 1.1136(5) 0.0687(17) Uani 1 1 d . . .
H8A H 0.6618 0.0785 1.1463 0.082 Uiso 1 1 calc R . .
H8B H 0.7896 -0.0288 1.1320 0.082 Uiso 1 1 calc R . .
C9 C 0.8460(6) 0.1090(5) 1.1775(4) 0.0575(14) Uani 1 1 d . . .
H9A H 0.9538 0.0970 1.1467 0.086 Uiso 1 1 calc R . .
H9B H 0.8165 0.0619 1.2613 0.086 Uiso 1 1 calc R . .
H9C H 0.8201 0.1992 1.1682 0.086 Uiso 1 1 calc R . .
C10 C 0.5418(5) 0.2871(4) 0.7002(3) 0.0349(10) Uani 1 1 d . . .
H10 H 0.4428 0.2593 0.7283 0.042 Uiso 1 1 calc R . .
C11 C 0.7353(5) 0.4089(5) 0.6248(4) 0.0378(10) Uani 1 1 d . . .
H11 H 0.7935 0.4815 0.5916 0.045 Uiso 1 1 calc R . .
C12 C 0.7861(5) 0.2877(4) 0.6505(4) 0.0377(10) Uani 1 1 d . . .
H12 H 0.8877 0.2585 0.6382 0.045 Uiso 1 1 calc R . .
C13 C 0.4753(5) 0.5188(4) 0.6471(4) 0.0430(11) Uani 1 1 d . . .
H13A H 0.3760 0.4931 0.6516 0.052 Uiso 1 1 calc R . .
H13B H 0.5103 0.5822 0.5698 0.052 Uiso 1 1 calc R . .
C14 C 0.4629(5) 0.5771(5) 0.7450(4) 0.0428(11) Uani 1 1 d . . .
H14 H 0.4195 0.5300 0.8238 0.051 Uiso 1 1 calc R . .
C15 C 0.5083(7) 0.6875(6) 0.7268(5) 0.0628(15) Uani 1 1 d . . .
H15A H 0.5522 0.7365 0.6488 0.075 Uiso 1 1 calc R . .
H15B H 0.4980 0.7201 0.7915 0.075 Uiso 1 1 calc R . .
C16 C 0.6689(6) 0.0745(5) 0.7350(4) 0.0524(13) Uani 1 1 d . . .
H16C H 0.5679 0.0450 0.7797 0.063 Uiso 0.56(3) 1 calc PR A 2
H16D H 0.7361 0.0417 0.7879 0.063 Uiso 0.56(3) 1 calc PR A 2
H16A H 0.5695 0.0451 0.7844 0.063 Uiso 0.44(3) 1 d PR A 1
H16B H 0.7413 0.0417 0.7835 0.063 Uiso 0.44(3) 1 d PR A 1
H17A H 0.5408 0.0515 0.6412 0.063 Uiso 0.56(3) 1 d PR A 1
H17B H 0.6399 -0.0717 0.6861 0.063 Uiso 0.56(3) 1 d PR A 1
C17 C 0.640(3) 0.0210(11) 0.6519(12) 0.057(4) Uani 0.56(3) 1 d P A 1
C18 C 0.747(3) 0.0482(15) 0.5362(14) 0.090(8) Uani 0.56(3) 1 d P A 1
H18A H 0.7543 0.1399 0.5023 0.134 Uiso 0.56(3) 1 calc PR A 1
H18B H 0.7128 0.0136 0.4842 0.134 Uiso 0.56(3) 1 calc PR A 1
H18C H 0.8446 0.0093 0.5445 0.134 Uiso 0.56(3) 1 calc PR A 1
C17A C 0.728(3) 0.0185(14) 0.6196(17) 0.055(4) Uani 0.44(3) 1 d P A 2
H17C H 0.8308 0.0451 0.5771 0.066 Uiso 0.44(3) 1 calc PR A 2
H17D H 0.7309 -0.0750 0.6470 0.066 Uiso 0.44(3) 1 calc PR A 2
C18A C 0.631(4) 0.0641(18) 0.5377(19) 0.089(8) Uani 0.44(3) 1 d P A 2
H18D H 0.6510 0.1521 0.4920 0.133 Uiso 0.44(3) 1 calc PR A 2
H18E H 0.5260 0.0588 0.5831 0.133 Uiso 0.44(3) 1 calc PR A 2
H18F H 0.6502 0.0114 0.4839 0.133 Uiso 0.44(3) 1 calc PR A 2
I1 I 0.30317(3) 0.22636(2) 0.00589(2) 0.03223(11) Uani 1 1 d . . .

loop_
_atom_site_aniso_label
_atom_site_aniso_U_11
_atom_site_aniso_U_22
_atom_site_aniso_U_33
_atom_site_aniso_U_23
_atom_site_aniso_U_13
_atom_site_aniso_U_12
I2 0.03033(17) 0.0430(2) 0.03181(17) -0.00865(12) -0.00822(11) -0.00492(13)
N1 0.0290(18) 0.036(2) 0.0296(17) -0.0046(14) -0.0055(14) -0.0036(16)
N2 0.0354(18) 0.030(2) 0.0253(15) -0.0117(14) -0.0065(13) -0.0008(16)
N3 0.0293(18) 0.038(2) 0.0273(16) -0.0106(14) -0.0068(13) -0.0051(16)
N4 0.037(2) 0.040(2) 0.0269(16) -0.0073(15) -0.0108(14) -0.0025(17)
C1 0.031(2) 0.033(3) 0.0246(18) -0.0079(16) -0.0042(15) 0.0030(19)
C2 0.028(2) 0.037(3) 0.050(3) -0.011(2) -0.0064(19) 0.007(2)
C3 0.026(2) 0.047(3) 0.041(2) -0.008(2) -0.0060(17) -0.004(2)
C4 0.044(3) 0.045(3) 0.052(3) -0.005(2) 0.000(2) -0.015(2)
C5 0.101(5) 0.039(3) 0.037(3) -0.009(2) 0.017(3) -0.007(3)
C6 0.110(5) 0.080(5) 0.034(3) -0.023(3) -0.022(3) 0.019(4)
C7 0.062(3) 0.032(3) 0.050(3) -0.019(2) -0.016(2) -0.003(2)
C8 0.110(5) 0.037(3) 0.065(3) 0.004(3) -0.043(3) -0.029(3)
C9 0.077(4) 0.043(3) 0.044(3) 0.000(2) -0.012(2) -0.010(3)
C10 0.029(2) 0.048(3) 0.0270(19) -0.0103(18) -0.0042(16) -0.009(2)
C11 0.030(2) 0.047(3) 0.037(2) -0.016(2) -0.0008(17) -0.012(2)
C12 0.025(2) 0.051(3) 0.041(2) -0.016(2) -0.0101(17) -0.002(2)
C13 0.039(2) 0.054(3) 0.041(2) -0.019(2) -0.0145(19) 0.004(2)
C14 0.048(3) 0.039(3) 0.042(2) -0.020(2) -0.006(2) 0.003(2)
C15 0.081(4) 0.059(4) 0.046(3) -0.024(3) -0.005(3) 0.000(3)
C16 0.063(3) 0.041(3) 0.050(3) -0.001(2) -0.021(2) -0.008(3)
C17 0.076(11) 0.045(7) 0.049(7) -0.012(5) -0.010(7) -0.017(7)
C18 0.14(2) 0.060(9) 0.064(8) -0.028(7) 0.003(10) -0.025(11)
C17A 0.052(11) 0.036(8) 0.063(10) -0.007(7) -0.001(9) 0.001(7)
C18A 0.12(2) 0.083(12) 0.094(12) -0.060(10) -0.061(13) 0.037(12)
I1 0.03206(17) 0.0319(2) 0.03251(17) -0.00638(12) -0.00930(11) -0.00555(13)

loop_
_atom_type_symbol
_atom_type_description
_atom_type_scat_dispersion_real
_atom_type_scat_dispersion_imag
_atom_type_scat_source
C C 0.0033 0.0016 'International Tables Vol C Tables 4.2.6.8 and 6.1.1.4'
H H 0.0000 0.0000 'International Tables Vol C Tables 4.2.6.8 and 6.1.1.4'
N N 0.0061 0.0033 'International Tables Vol C Tables 4.2.6.8 and 6.1.1.4'
I I -0.4742 1.8119 'International Tables Vol C Tables 4.2.6.8 and 6.1.1.4'

loop_
_geom_angle_atom_site_label_1
_geom_angle_atom_site_label_2
_geom_angle_atom_site_label_3
_geom_angle
C1 N1 C2 108.3(4)
C1 N1 C4 126.2(4)
C2 N1 C4 125.4(4)
C1 N2 C3 109.2(3)
C1 N2 C7 125.7(4)
C3 N2 C7 124.9(4)
C10 N3 C11 108.4(4)
C10 N3 C13 125.2(4)
C11 N3 C13 126.4(4)
C10 N4 C12 108.9(4)
C10 N4 C16 124.9(4)
C12 N4 C16 126.1(4)
N2 C1 N1 108.9(3)
N2 C1 H1 125.5
N1 C1 H1 125.5
C3 C2 N1 107.0(4)
C3 C2 H2 126.5
N1 C2 H2 126.5
C2 C3 N2 106.5(4)
C2 C3 H3 126.7
N2 C3 H3 126.7
N1 C4 C5 111.1(4)
N1 C4 H4A 109.4
C5 C4 H4A 109.4
N1 C4 H4B 109.4
C5 C4 H4B 109.4
H4A C4 H4B 108.0
C6 C5 C4 123.1(5)
C6 C5 H5 118.5
C4 C5 H5 118.5
C5 C6 H6A 120.0
C5 C6 H6B 120.0
H6A C6 H6B 120.0
N2 C7 C8 112.7(4)
N2 C7 H7A 109.1
C8 C7 H7A 109.1
N2 C7 H7B 109.1
C8 C7 H7B 109.1
H7A C7 H7B 107.8
C9 C8 C7 120.3(5)
C9 C8 H8A 107.2
C7 C8 H8A 107.2
C9 C8 H8B 107.2
C7 C8 H8B 107.2
H8A C8 H8B 106.9
C8 C9 H9A 109.5
C8 C9 H9B 109.5
H9A C9 H9B 109.5
C8 C9 H9C 109.5
H9A C9 H9C 109.5
H9B C9 H9C 109.5
N4 C10 N3 108.4(4)
N4 C10 H10 125.8
N3 C10 H10 125.8
C12 C11 N3 106.6(4)
C12 C11 H11 126.7
N3 C11 H11 126.7
C11 C12 N4 107.7(4)
C11 C12 H12 126.1
N4 C12 H12 126.1
N3 C13 C14 110.7(3)
N3 C13 H13A 109.5
C14 C13 H13A 109.5
N3 C13 H13B 109.5
C14 C13 H13B 109.5
H13A C13 H13B 108.1
C15 C14 C13 123.2(5)
C15 C14 H14 118.4
C13 C14 H14 118.4
C14 C15 H15A 120.0
C14 C15 H15B 120.0
H15A C15 H15B 120.0
C17 C16 N4 113.8(6)
C17 C16 C17A 29.2(7)
N4 C16 C17A 110.9(6)
C17 C16 H16C 81.7
N4 C16 H16C 109.5
C17A C16 H16C 109.5
C17 C16 H16D 129.0
N4 C16 H16D 109.5
C17A C16 H16D 109.5
H16C C16 H16D 108.0
C17 C16 H16A 85.1
N4 C16 H16A 109.3
C17A C16 H16A 112.6
H16C C16 H16A 3.7
H16D C16 H16A 104.8
C17 C16 H16B 127.0
N4 C16 H16B 109.5
C17A C16 H16B 106.4
H16C C16 H16B 111.1
H16D C16 H16B 3.6
H16A C16 H16B 108.0
C16 C17 C18 115.9(18)
C16 C17 H17A 108.3
C18 C17 H17A 108.5
C16 C17 H17B 108.0
C18 C17 H17B 107.7
H17A C17 H17B 108.3
C18A C17A C16 111.7(18)
C18A C17A H17B 91.5
C16 C17A H17B 83.1
C18A C17A H17C 109.3
C16 C17A H17C 109.3
H17B C17A H17C 148.4
C18A C17A H17D 109.3
C16 C17A H17D 109.3
H17B C17A H17D 41.1
H17C C17A H17D 107.9
C17A C18A H17A 75.6
C17A C18A H18D 109.5
C17A C18A H18E 109.5
H18D C18A H18E 109.5
C17A C18A H18F 109.5
H18D C18A H18F 109.5
H18E C18A H18F 109.5

loop_
_geom_bond_atom_site_label_1
_geom_bond_atom_site_label_2
_geom_bond_distance
N1 C1 1.326(5)
N1 C2 1.390(5)
N1 C4 1.468(6)
N2 C1 1.324(5)
N2 C3 1.379(5)
N2 C7 1.471(6)
N3 C10 1.335(5)
N3 C11 1.391(5)
N3 C13 1.478(6)
N4 C10 1.324(5)
N4 C12 1.374(6)
N4 C16 1.468(6)
C1 H1 0.9500
C2 C3 1.358(6)
C2 H2 0.9500
C3 H3 0.9500
C4 C5 1.503(7)
C4 H4A 0.9900
C4 H4B 0.9900
C5 C6 1.302(8)
C5 H5 0.9500
C6 H6A 0.9500
C6 H6B 0.9500
C7 C8 1.496(7)
C7 H7A 0.9900
C7 H7B 0.9900
C8 C9 1.427(7)
C8 H8A 0.9900
C8 H8B 0.9900
C9 H9A 0.9800
C9 H9B 0.9800
C9 H9C 0.9800
C10 H10 0.9500
C11 C12 1.343(6)
C11 H11 0.9500
C12 H12 0.9500
C13 C14 1.509(6)
C13 H13A 0.9900
C13 H13B 0.9900
C14 C15 1.286(7)
C14 H14 0.9500
C15 H15A 0.9500
C15 H15B 0.9500
C16 C17 1.433(12)
C16 C17A 1.652(19)
C16 H16C 0.9900
C16 H16D 0.9900
C16 H16A 0.9901
C16 H16B 0.9900
C17 C18 1.46(3)
C17 H17A 0.9811
C17 H17B 0.9869
C18 H18A 0.9800
C18 H18B 0.9800
C18 H18C 0.9800
C17A C18A 1.48(3)
C17A H17B 1.2989
C17A H17C 0.9900
C17A H17D 0.9900
C18A H17A 1.2905
C18A H18D 0.9800
C18A H18E 0.9800
C18A H18F 0.9800

loop_
_geom_torsion_atom_site_label_1
_geom_torsion_atom_site_label_2
_geom_torsion_atom_site_label_3
_geom_torsion_atom_site_label_4
_geom_torsion
C3 N2 C1 N1 0.9(4)
C7 N2 C1 N1 -175.2(3)
C2 N1 C1 N2 -1.0(4)
C4 N1 C1 N2 -177.6(4)
C1 N1 C2 C3 0.7(5)
C4 N1 C2 C3 177.3(4)
N1 C2 C3 N2 -0.2(5)
C1 N2 C3 C2 -0.4(5)
C7 N2 C3 C2 175.7(4)
C1 N1 C4 C5 104.3(5)
C2 N1 C4 C5 -71.7(6)
N1 C4 C5 C6 100.8(7)
C1 N2 C7 C8 97.7(5)
C3 N2 C7 C8 -77.8(6)
N2 C7 C8 C9 -41.3(8)
C12 N4 C10 N3 -0.5(4)
C16 N4 C10 N3 -177.6(4)
C11 N3 C10 N4 0.0(4)
C13 N3 C10 N4 -177.9(3)
C10 N3 C11 C12 0.4(4)
C13 N3 C11 C12 178.3(3)
N3 C11 C12 N4 -0.6(5)
C10 N4 C12 C11 0.7(5)
C16 N4 C12 C11 177.8(4)
C10 N3 C13 C14 101.3(5)
C11 N3 C13 C14 -76.2(5)
N3 C13 C14 C15 113.6(6)
C10 N4 C16 C17 75.4(11)
C12 N4 C16 C17 -101.3(11)
C10 N4 C16 C17A 106.9(9)
C12 N4 C16 C17A -69.8(10)
N4 C16 C17 C18 62(2)
C17A C16 C17 C18 -28.3(18)
C17 C16 C17A C18A 42(2)
N4 C16 C17A C18A -60(2)
